data_8107397
loop_
_publ_author_name
'Hong, Dong-Feng'
'Guo, Ao'
'Kou, Xian-Ke'

_publ_section_title
;
 The crystal structure of
 diaqua-bis(pyrazolo[1,5-a]pyrimidine-3-carboxylato-\k2 N,O)-cobalt(II)
 dihydrate, C14H16N6O8Co
;
_journal_issue 2
_journal_name_full 'Zeitschrift f\"ur Kristallographie - New Crystal Structures'
_journal_page_first 211
_journal_page_last 213
_journal_paper_doi 10.1515/ncrs-2022-0539
_journal_volume 238
_journal_year 2023
_chemical_formula_moiety 'C14 H12 Co N6 O6, 2(H2 O)'
_chemical_formula_sum 'C14 H16 Co N6 O8'
_chemical_formula_weight 455.26
_space_group_crystal_system monoclinic
_space_group_IT_number 14
_space_group_name_Hall '-P 2yn'
_space_group_name_H-M_alt 'P 1 21/n 1'
_atom_sites_solution_hydrogens mixed
_atom_sites_solution_primary dual
_cell_angle_alpha 90
_cell_angle_beta 96.562(9)
_cell_angle_gamma 90
_cell_formula_units_Z 2
_cell_length_a 6.3520(6)
_cell_length_b 11.7438(8)
_cell_length_c 11.7880(9)
_cell_measurement_reflns_used 1807
_cell_measurement_temperature 290(2)
_cell_measurement_theta_max 27.9640
_cell_measurement_theta_min 3.6590
_cell_volume 873.58(12)
_computing_cell_refinement 'CrysAlisPro 1.171.41.121a (Rigaku OD, 2021)'
_computing_data_collection 'CrysAlisPro 1.171.41.121a (Rigaku OD, 2021)'
_computing_data_reduction 'CrysAlisPro 1.171.41.121a (Rigaku OD, 2021)'
_computing_molecular_graphics 'Olex2 (Dolomanov et al., 2009)'
_computing_publication_material 'Olex2 (Dolomanov et al., 2009)'
_computing_structure_refinement 'ShelXL (Sheldrick, 2015)'
_computing_structure_solution 'XT (Sheldrick, 2015)'
_diffrn_ambient_temperature 290(2)
_diffrn_detector 'CCD plate'
_diffrn_detector_area_resol_mean 8.0584
_diffrn_detector_type EosS2
_diffrn_measured_fraction_theta_full 0.999
_diffrn_measured_fraction_theta_max 0.878
_diffrn_measurement_details
;
List of Runs (angles in degrees, time in seconds):

  # Type    Start    End  Width  t~exp~   \w     \q     \k     \f   Frames
--------------------------------------------------------------------------
  1  \w    -83.00   0.00   1.00   17.50    --  -15.68 -57.00  90.00   83
  2  \w    -81.00   0.00   1.00   17.50    --  -15.68 -57.00   0.00   81
  3  \w    -27.00  42.00   1.00   17.50    --  -15.68  77.00-120.00   69
  4  \w    -46.00  32.00   1.00   17.50    --   16.93 -57.00 -30.00   78
  5  \w    -14.00  36.00   1.00   17.50    --   16.93 -99.00-180.00   50
;
_diffrn_measurement_device 'four-circle diffractometer'
_diffrn_measurement_device_type 'SuperNova, Single source at offset/far, EosS2'
_diffrn_measurement_method '\w scans'
_diffrn_orient_matrix_type 'CrysAlisPro convention (1999,Acta A55,543-557)'
_diffrn_orient_matrix_UB_11 -0.0469450000
_diffrn_orient_matrix_UB_12 -0.0352833000
_diffrn_orient_matrix_UB_13 -0.0448682000
_diffrn_orient_matrix_UB_21 0.0488606000
_diffrn_orient_matrix_UB_22 0.0329580000
_diffrn_orient_matrix_UB_23 -0.0401599000
_diffrn_orient_matrix_UB_31 0.0894092000
_diffrn_orient_matrix_UB_32 -0.0363662000
_diffrn_orient_matrix_UB_33 0.0070881000
_diffrn_radiation_monochromator mirror
_diffrn_radiation_probe x-ray
_diffrn_radiation_type MoK\a
_diffrn_radiation_wavelength 0.71073
_diffrn_reflns_av_R_equivalents 0.0540
_diffrn_reflns_av_unetI/netI 0.0714
_diffrn_reflns_Laue_measured_fraction_full 0.999
_diffrn_reflns_Laue_measured_fraction_max 0.878
_diffrn_reflns_limit_h_max 8
_diffrn_reflns_limit_h_min -8
_diffrn_reflns_limit_k_max 15
_diffrn_reflns_limit_k_min -15
_diffrn_reflns_limit_l_max 16
_diffrn_reflns_limit_l_min -14
_diffrn_reflns_number 6900
_diffrn_reflns_point_group_measured_fraction_full 0.999
_diffrn_reflns_point_group_measured_fraction_max 0.878
_diffrn_reflns_theta_full 25.242
_diffrn_reflns_theta_max 29.196
_diffrn_reflns_theta_min 3.470
_diffrn_source 'micro-focus sealed X-ray tube'
_diffrn_source_type 'SuperNova (Mo) X-ray Source'
_exptl_absorpt_coefficient_mu 1.044
_exptl_absorpt_correction_T_max 1.00000
_exptl_absorpt_correction_T_min 0.47191
_exptl_absorpt_correction_type multi-scan
_exptl_absorpt_process_details
;
CrysAlisPro 1.171.41.121a (Rigaku Oxford Diffraction, 2021)
Empirical absorption correction using spherical harmonics,
implemented in SCALE3 ABSPACK scaling algorithm.
;
_exptl_crystal_colour pink
_exptl_crystal_colour_primary pink
_exptl_crystal_density_diffrn 1.731
_exptl_crystal_description block
_exptl_crystal_F_000 466
_exptl_crystal_size_max 0.32
_exptl_crystal_size_mid 0.3
_exptl_crystal_size_min 0.29
_refine_diff_density_max 0.343
_refine_diff_density_min -0.386
_refine_diff_density_rms 0.080
_refine_ls_extinction_coef .
_refine_ls_extinction_method none
_refine_ls_goodness_of_fit_ref 1.055
_refine_ls_hydrogen_treatment constr
_refine_ls_matrix_type full
_refine_ls_number_parameters 137
_refine_ls_number_reflns 2082
_refine_ls_number_restraints 0
_refine_ls_restrained_S_all 1.055
_refine_ls_R_factor_all 0.0757
_refine_ls_R_factor_gt 0.0508
_refine_ls_shift/su_max 0.000
_refine_ls_shift/su_mean 0.000
_refine_ls_structure_factor_coef Fsqd
_refine_ls_weighting_details 'w=1/[\s^2^(Fo^2^)+(0.0315P)^2^+0.1986P] where P=(Fo^2^+2Fc^2^)/3'
_refine_ls_weighting_scheme calc
_refine_ls_wR_factor_gt 0.0891
_refine_ls_wR_factor_ref 0.0982
_reflns_Friedel_coverage 0.000
_reflns_Friedel_fraction_full .
_reflns_Friedel_fraction_max .
_reflns_number_gt 1589
_reflns_number_total 2082
_reflns_threshold_expression 'I > 2\s(I)'
_cod_data_source_file suppl_j_ncrs-2022-0539_suppl.cif
_cod_data_source_block 2
_cod_database_code 8107397
_shelx_space_group_comment
;
The symmetry employed for this shelxl refinement is uniquely defined
by the following loop, which should always be used as a source of
symmetry information in preference to the above space-group names.
They are only intended as comments.
;
_shelx_estimated_absorpt_t_max 0.752
_shelx_estimated_absorpt_t_min 0.731
_reflns_odcompleteness_completeness 99.84
_reflns_odcompleteness_iscentric 1
_reflns_odcompleteness_theta 26.32
_olex2_refinement_description
;
1. Fixed Uiso
 At 1.2 times of:
  All C(H) groups
 At 1.5 times of:
  All O(H,H) groups
2.a Free rotating group:
 O4(H4A,H4B)
2.b Rotating group:
 O1(H1A,H1B)
2.c Aromatic/amide H refined with riding coordinates:
 C1(H1), C2(H2), C3(H3), C6(H6)
;
_olex2_submission_special_instructions 'No special instructions were received'
_oxdiff_exptl_absorpt_empirical_details
;
Empirical correction (ABSPACK) includes:
- Absorption correction using spherical harmonics
- Frame scaling
;
_oxdiff_exptl_absorpt_empirical_full_max 2.024
_oxdiff_exptl_absorpt_empirical_full_min 0.397

loop_
_space_group_symop_operation_xyz
'x, y, z'
'-x+1/2, y+1/2, -z+1/2'
'-x, -y, -z'
'x-1/2, -y-1/2, z-1/2'

loop_
_atom_site_label
_atom_site_type_symbol
_atom_site_fract_x
_atom_site_fract_y
_atom_site_fract_z
_atom_site_U_iso_or_equiv
_atom_site_adp_type
_atom_site_occupancy
_atom_site_site_symmetry_order
_atom_site_calc_flag
_atom_site_refinement_flags_posn
_atom_site_refinement_flags_adp
_atom_site_refinement_flags_occupancy
_atom_site_disorder_assembly
_atom_site_disorder_group
C1 C 0.2240(5) 0.3112(2) 0.3704(2) 0.0279(7) Uani 1 1 d . . . . .
H1 H 0.1232 0.3685 0.3570 0.034 Uiso 1 1 calc R . . . .
C2 C 0.1762(5) 0.2034(2) 0.3231(2) 0.0307(7) Uani 1 1 d . . . . .
H2 H 0.0471 0.1903 0.2793 0.037 Uiso 1 1 calc R . . . .
C3 C 0.3198(5) 0.1191(2) 0.3418(2) 0.0318(8) Uani 1 1 d . . . . .
H3 H 0.2934 0.0469 0.3110 0.038 Uiso 1 1 calc R . . . .
C4 C 0.5474(5) 0.2503(2) 0.4525(2) 0.0228(6) Uani 1 1 d . . . . .
C5 C 0.7468(5) 0.2451(2) 0.5133(2) 0.0233(6) Uani 1 1 d . . . . .
C6 C 0.8091(5) 0.1322(2) 0.4994(3) 0.0322(7) Uani 1 1 d . . . . .
H6 H 0.9391 0.1037 0.5315 0.039 Uiso 1 1 calc R . . . .
C7 C 0.8682(4) 0.3376(2) 0.5757(2) 0.0227(6) Uani 1 1 d . . . . .
Co1 Co 0.5000 0.5000 0.5000 0.02172(17) Uani 1 2 d S T P . .
N1 N 0.4039(4) 0.33577(17) 0.43290(18) 0.0226(5) Uani 1 1 d . . . . .
N2 N 0.5039(4) 0.14306(18) 0.40703(19) 0.0259(6) Uani 1 1 d . . . . .
N3 N 0.6668(4) 0.0691(2) 0.4364(2) 0.0351(7) Uani 1 1 d . . . . .
O1 O 0.6389(3) 0.53174(16) 0.35118(15) 0.0301(5) Uani 1 1 d . . . . .
H1A H 0.6787 0.4685 0.3214 0.045 Uiso 1 1 d GR . . . .
H1B H 0.7573 0.5686 0.3672 0.045 Uiso 1 1 d GR . . . .
O2 O 0.7846(3) 0.43534(15) 0.57704(15) 0.0276(5) Uani 1 1 d . . . . .
O3 O 1.0495(3) 0.31470(16) 0.62404(17) 0.0321(5) Uani 1 1 d . . . . .
O4 O 1.2777(4) 0.12930(17) 0.70723(17) 0.0434(6) Uani 1 1 d . . . . .
H4A H 1.1974 0.1816 0.6771 0.065 Uiso 1 1 d G . . . .
H4B H 1.3030 0.0875 0.6515 0.065 Uiso 1 1 d G . . . .

loop_
_atom_site_aniso_label
_atom_site_aniso_U_11
_atom_site_aniso_U_22
_atom_site_aniso_U_33
_atom_site_aniso_U_23
_atom_site_aniso_U_13
_atom_site_aniso_U_12
Co1 0.0201(3) 0.0165(3) 0.0276(3) -0.0011(2) -0.0015(2) 0.0014(2)
O2 0.0234(12) 0.0203(10) 0.0369(11) -0.0024(9) -0.0066(10) 0.0033(9)
O3 0.0211(12) 0.0238(10) 0.0490(13) 0.0022(9) -0.0060(10) 0.0019(9)
O1 0.0269(13) 0.0273(10) 0.0359(11) -0.0010(9) 0.0024(10) -0.0057(9)
N1 0.0222(14) 0.0184(11) 0.0267(12) -0.0013(10) 0.0008(11) -0.0003(10)
N2 0.0285(15) 0.0196(12) 0.0295(12) -0.0023(10) 0.0035(12) -0.0019(11)
O4 0.0545(18) 0.0309(13) 0.0423(13) 0.0038(10) -0.0055(12) 0.0126(12)
N3 0.0354(17) 0.0198(13) 0.0498(16) -0.0072(12) 0.0037(14) 0.0052(12)
C4 0.0274(17) 0.0176(13) 0.0238(14) -0.0020(11) 0.0048(13) -0.0033(12)
C7 0.0180(16) 0.0222(15) 0.0280(15) 0.0048(12) 0.0022(13) 0.0004(12)
C5 0.0233(16) 0.0179(13) 0.0293(15) -0.0001(12) 0.0054(13) 0.0022(12)
C1 0.0243(18) 0.0285(15) 0.0299(15) 0.0013(13) -0.0018(14) 0.0009(13)
C2 0.032(2) 0.0307(16) 0.0286(15) -0.0035(13) -0.0024(14) -0.0065(14)
C3 0.043(2) 0.0241(15) 0.0278(15) -0.0077(13) 0.0018(15) -0.0106(15)
C6 0.0258(18) 0.0242(15) 0.0459(18) 0.0016(14) 0.0015(15) 0.0035(13)

loop_
_atom_type_symbol
_atom_type_description
_atom_type_scat_dispersion_real
_atom_type_scat_dispersion_imag
_atom_type_scat_source
C C 0.0033 0.0016 'International Tables Vol C Tables 4.2.6.8 and 6.1.1.4'
H H 0.0000 0.0000 'International Tables Vol C Tables 4.2.6.8 and 6.1.1.4'
Co Co 0.3494 0.9721 'International Tables Vol C Tables 4.2.6.8 and 6.1.1.4'
N N 0.0061 0.0033 'International Tables Vol C Tables 4.2.6.8 and 6.1.1.4'
O O 0.0106 0.0060 'International Tables Vol C Tables 4.2.6.8 and 6.1.1.4'

loop_
_geom_angle_atom_site_label_1
_geom_angle_atom_site_label_2
_geom_angle_atom_site_label_3
_geom_angle
_geom_angle_site_symmetry_1
_geom_angle_site_symmetry_3
O2 Co1 O2 180.0 3_666 .
O2 Co1 O1 90.14(8) . .
O2 Co1 O1 89.86(8) 3_666 .
O2 Co1 O1 89.86(8) . 3_666
O2 Co1 O1 90.14(8) 3_666 3_666
O2 Co1 N1 91.68(8) . .
O2 Co1 N1 91.68(8) 3_666 3_666
O2 Co1 N1 88.32(8) . 3_666
O2 Co1 N1 88.32(8) 3_666 .
O1 Co1 O1 180.0 3_666 .
O1 Co1 N1 91.12(8) . 3_666
O1 Co1 N1 91.11(8) 3_666 .
O1 Co1 N1 88.88(8) . .
O1 Co1 N1 88.89(8) 3_666 3_666
N1 Co1 N1 180.0 . 3_666
C7 O2 Co1 132.32(18) . .
C4 N1 Co1 116.39(18) . .
C1 N1 Co1 126.45(19) . .
C1 N1 C4 117.1(2) . .
N3 N2 C4 111.6(2) . .
C3 N2 N3 126.3(2) . .
C3 N2 C4 122.0(3) . .
C6 N3 N2 103.6(2) . .
N1 C4 N2 120.4(3) . .
N1 C4 C5 132.6(2) . .
N2 C4 C5 106.9(2) . .
O2 C7 C5 118.5(3) . .
O3 C7 O2 123.7(3) . .
O3 C7 C5 117.9(2) . .
C4 C5 C7 128.3(2) . .
C4 C5 C6 103.6(2) . .
C6 C5 C7 128.1(3) . .
N1 C1 C2 123.6(3) . .
C3 C2 C1 119.1(3) . .
C2 C3 N2 117.7(3) . .
N3 C6 C5 114.3(3) . .

loop_
_geom_bond_atom_site_label_1
_geom_bond_atom_site_label_2
_geom_bond_distance
_geom_bond_site_symmetry_2
Co1 O2 2.0722(19) 3_666
Co1 O2 2.0722(19) .
Co1 O1 2.0854(19) .
Co1 O1 2.0854(19) 3_666
Co1 N1 2.147(2) 3_666
Co1 N1 2.147(2) .
O2 C7 1.265(3) .
O3 C7 1.254(3) .
N1 C4 1.358(3) .
N1 C1 1.319(3) .
N2 N3 1.365(3) .
N2 C4 1.384(3) .
N2 C3 1.353(4) .
N3 C6 1.328(4) .
C4 C5 1.384(4) .
C7 C5 1.479(4) .
C5 C6 1.399(4) .
C1 C2 1.403(4) .
C2 C3 1.347(4) .
